data_4073253
loop_
_publ_author_name
'Zhang, Hong'
'Feng, Li'
'Gong, Lei'
'Wu, Liqiong'
'He, Guomei'
'Wen, Tingbin'
'Yang, Fangzu'
'Xia, Haiping'

_publ_section_title
;
 Synthesis and Characterization of Stable Ruthenabenzenes Starting from
 HC&#x22EE;CCH(OH)C&#x22EE;CH
;
_journal_issue 10
_journal_name_full Organometallics
_journal_page_first 2705
_journal_paper_doi 10.1021/om070195k
_journal_volume 26
_journal_year 2007
_chemical_formula_moiety 'C47 H51 Cl2 P4 Ru, Cl, 3.25 H2O'
_chemical_formula_sum 'C47 H57.5 Cl3 O3.25 P4 Ru'
_chemical_formula_weight 1005.73
_chemical_name_systematic
; 
 ? 
;
_space_group_IT_number 14
_symmetry_cell_setting monoclinic
_symmetry_space_group_name_Hall '-P 2ybc'
_symmetry_space_group_name_H-M 'P 1 21/c 1'
_atom_sites_solution_hydrogens geom
_atom_sites_solution_primary direct
_atom_sites_solution_secondary difmap
_audit_creation_method SHELXL-97
_cell_angle_alpha 90.00
_cell_angle_beta 105.677(5)
_cell_angle_gamma 90.00
_cell_formula_units_Z 4
_cell_length_a 11.776(3)
_cell_length_b 20.801(6)
_cell_length_c 20.544(6)
_cell_measurement_reflns_used 6927
_cell_measurement_temperature 223(2)
_cell_measurement_theta_max 25.97
_cell_measurement_theta_min 2.21
_cell_volume 4845(2)
_computing_structure_refinement 'SHELXL-97 (Sheldrick, 1997)'
_computing_structure_solution 'SHELXS-97 (Sheldrick, 1990)'
_diffrn_ambient_temperature 223(2)
_diffrn_measured_fraction_theta_full 0.998
_diffrn_measured_fraction_theta_max 0.998
_diffrn_radiation_monochromator graphite
_diffrn_radiation_source 'fine-focus sealed tube'
_diffrn_radiation_type MoK\a
_diffrn_radiation_wavelength 0.71073
_diffrn_reflns_av_R_equivalents 0.0571
_diffrn_reflns_av_sigmaI/netI 0.0571
_diffrn_reflns_limit_h_max 14
_diffrn_reflns_limit_h_min -14
_diffrn_reflns_limit_k_max 25
_diffrn_reflns_limit_k_min -25
_diffrn_reflns_limit_l_max 25
_diffrn_reflns_limit_l_min -25
_diffrn_reflns_number 37547
_diffrn_reflns_theta_full 26.00
_diffrn_reflns_theta_max 26.00
_diffrn_reflns_theta_min 1.42
_exptl_absorpt_coefficient_mu 0.660
_exptl_absorpt_correction_T_max 1.000000
_exptl_absorpt_correction_T_min 0.834341
_exptl_absorpt_correction_type empirical
_exptl_absorpt_process_details SADABS
_exptl_crystal_colour Green
_exptl_crystal_density_diffrn 1.379
_exptl_crystal_density_method 'not measured'
_exptl_crystal_description Bar
_exptl_crystal_F_000 2082
_exptl_crystal_size_max 0.27
_exptl_crystal_size_mid 0.17
_exptl_crystal_size_min 0.10
_refine_diff_density_max 1.104
_refine_diff_density_min -0.934
_refine_diff_density_rms 0.108
_refine_ls_extinction_method none
_refine_ls_goodness_of_fit_ref 1.173
_refine_ls_hydrogen_treatment constr
_refine_ls_matrix_type full
_refine_ls_number_parameters 532
_refine_ls_number_reflns 9518
_refine_ls_number_restraints 0
_refine_ls_restrained_S_all 1.173
_refine_ls_R_factor_all 0.0847
_refine_ls_R_factor_gt 0.0735
_refine_ls_shift/su_max 0.001
_refine_ls_shift/su_mean 0.000
_refine_ls_structure_factor_coef Fsqd
_refine_ls_weighting_details 'calc w=1/[\s^2^(Fo^2^)+(0.0579P)^2^+11.5096P] where P=(Fo^2^+2Fc^2^)/3'
_refine_ls_weighting_scheme calc
_refine_ls_wR_factor_gt 0.1491
_refine_ls_wR_factor_ref 0.1546
_reflns_number_gt 8493
_reflns_number_total 9518
_reflns_threshold_expression >2sigma(I)
_cod_data_source_file om070195ksi20070302_044540.cif
_cod_data_source_block Complex4
_cod_depositor_comments
;
The following automatic conversions were performed:

'_symmetry_cell_setting' value 'Monoclinic' changed to 'monoclinic'
according to /home/saulius/struct/CIF-dictionaries/cif_core.dic
dictionary named 'cif_core.dic' version 2.4.1 from
2010-06-29.

'_exptl_absorpt_correction_type' value 'Empirical'
changed to 'empirical' according to
/home/saulius/struct/CIF-dictionaries/cif_core.dic dictionary named
'cif_core.dic' version 2.4.1 from 2010-06-29.

Automatic conversion script
Id: cif_fix_values 1715 2011-07-08 13:25:40Z adriana 
;
_cod_original_sg_symbol_H-M P2(1)/c
_cod_original_formula_sum 'C47 H57.50 Cl3 O3.25 P4 Ru'
_cod_database_code 4073253

loop_
_symmetry_equiv_pos_as_xyz
'x, y, z'
'-x, y+1/2, -z+1/2'
'-x, -y, -z'
'x, -y-1/2, z-1/2'

loop_
_atom_site_label
_atom_site_type_symbol
_atom_site_fract_x
_atom_site_fract_y
_atom_site_fract_z
_atom_site_U_iso_or_equiv
_atom_site_adp_type
_atom_site_occupancy
_atom_site_symmetry_multiplicity
_atom_site_calc_flag
_atom_site_refinement_flags
Ru1 Ru 0.23627(3) 0.425114(17) 0.762811(18) 0.01940(12) Uani 1 1 d .
Cl1 Cl 0.02637(12) 0.46615(7) 0.71344(7) 0.0434(4) Uani 1 1 d .
Cl2 Cl 0.27548(12) 0.50949(6) 0.85425(6) 0.0352(3) Uani 1 1 d .
Cl3 Cl 0.46363(15) 0.41168(7) 0.56131(8) 0.0483(4) Uani 1 1 d .
P1 P 0.28728(13) 0.50414(6) 0.69203(7) 0.0304(3) Uani 1 1 d .
P2 P 0.16784(12) 0.36833(7) 0.84424(7) 0.0328(3) Uani 1 1 d .
P3 P 0.23987(11) 0.26742(6) 0.60396(6) 0.0215(3) Uani 1 1 d .
P4 P 0.60424(10) 0.33046(6) 0.81769(6) 0.0198(3) Uani 1 1 d .
O1W O 0.3330(16) 0.3681(9) 0.2748(10) 0.066(5) Uani 0.25 1 d P
H1WA H 0.3029 0.3987 0.2920 0.099 Uiso 0.25 1 d PR
H1WB H 0.3682 0.3831 0.2471 0.099 Uiso 0.25 1 d PR
O2W O 0.3390(4) 0.4935(2) 0.4315(2) 0.0602(13) Uani 1 1 d .
H2WA H 0.3944 0.5190 0.4298 0.090 Uiso 1 1 d R
H2WB H 0.3640 0.4661 0.4627 0.090 Uiso 1 1 d R
O3W O 0.1358(4) 0.5676(2) 0.4374(2) 0.0586(12) Uani 1 1 d .
H3WA H 0.1982 0.5451 0.4444 0.088 Uiso 1 1 d R
H3WB H 0.0881 0.5567 0.4001 0.088 Uiso 1 1 d R
O4W O 0.2300(5) 0.4697(3) 0.2945(3) 0.0880(18) Uani 1 1 d .
H4WA H 0.2718 0.4766 0.3347 0.132 Uiso 1 1 d R
H4WB H 0.1649 0.4895 0.2876 0.132 Uiso 1 1 d R
C1 C 0.2091(4) 0.3599(2) 0.6946(2) 0.0206(10) Uani 1 1 d .
H00B H 0.1304 0.3557 0.6686 0.025 Uiso 1 1 calc R
C2 C 0.2890(4) 0.3177(2) 0.6777(2) 0.0204(9) Uani 1 1 d .
C3 C 0.4058(4) 0.3124(2) 0.7153(2) 0.0224(10) Uani 1 1 d .
H00C H 0.4544 0.2828 0.7011 0.027 Uiso 1 1 calc R
C4 C 0.4551(4) 0.3489(2) 0.7732(2) 0.0194(9) Uani 1 1 d .
C5 C 0.3943(4) 0.3954(2) 0.7981(2) 0.0201(9) Uani 1 1 d .
H00A H 0.4370 0.4154 0.8383 0.024 Uiso 1 1 calc R
C21 C 0.2774(6) 0.3556(3) 0.9245(3) 0.0492(16) Uani 1 1 d .
H20A H 0.2421 0.3321 0.9548 0.074 Uiso 1 1 calc R
H20B H 0.3057 0.3969 0.9444 0.074 Uiso 1 1 calc R
H20C H 0.3430 0.3312 0.9170 0.074 Uiso 1 1 calc R
C22 C 0.0476(7) 0.4055(4) 0.8686(4) 0.077(3) Uani 1 1 d .
H20D H 0.0254 0.3788 0.9020 0.116 Uiso 1 1 calc R
H20E H -0.0194 0.4101 0.8292 0.116 Uiso 1 1 calc R
H20F H 0.0718 0.4475 0.8878 0.116 Uiso 1 1 calc R
C23 C 0.1160(8) 0.2873(4) 0.8211(4) 0.072(2) Uani 1 1 d .
H20G H 0.0898 0.2682 0.8575 0.108 Uiso 1 1 calc R
H20H H 0.1797 0.2618 0.8128 0.108 Uiso 1 1 calc R
H20I H 0.0509 0.2885 0.7804 0.108 Uiso 1 1 calc R
C11 C 0.2230(5) 0.4919(3) 0.6022(3) 0.0392(13) Uani 1 1 d .
H10A H 0.2481 0.5261 0.5772 0.059 Uiso 1 1 calc R
H10B H 0.1377 0.4922 0.5925 0.059 Uiso 1 1 calc R
H10C H 0.2488 0.4508 0.5890 0.059 Uiso 1 1 calc R
C12 C 0.2409(7) 0.5849(3) 0.7063(4) 0.0568(19) Uani 1 1 d .
H10D H 0.2644 0.6145 0.6758 0.085 Uiso 1 1 calc R
H10E H 0.2778 0.5974 0.7527 0.085 Uiso 1 1 calc R
H10F H 0.1558 0.5859 0.6980 0.085 Uiso 1 1 calc R
C13 C 0.4435(5) 0.5136(3) 0.7005(3) 0.0503(16) Uani 1 1 d .
H10G H 0.4551 0.5468 0.6697 0.075 Uiso 1 1 calc R
H10H H 0.4757 0.4733 0.6898 0.075 Uiso 1 1 calc R
H10I H 0.4833 0.5259 0.7466 0.075 Uiso 1 1 calc R
C311 C 0.3614(4) 0.2188(2) 0.5947(2) 0.0244(10) Uani 1 1 d .
C312 C 0.4565(4) 0.2475(2) 0.5781(3) 0.0303(11) Uani 1 1 d .
H30B H 0.4562 0.2919 0.5698 0.036 Uiso 1 1 calc R
C313 C 0.5507(5) 0.2105(3) 0.5740(3) 0.0366(13) Uani 1 1 d .
H30D H 0.6140 0.2297 0.5615 0.044 Uiso 1 1 calc R
C314 C 0.5538(5) 0.1458(3) 0.5880(3) 0.0394(13) Uani 1 1 d .
H30F H 0.6193 0.1210 0.5855 0.047 Uiso 1 1 calc R
C315 C 0.4612(5) 0.1175(3) 0.6056(3) 0.0397(14) Uani 1 1 d .
H30C H 0.4638 0.0733 0.6156 0.048 Uiso 1 1 calc R
C316 C 0.3640(5) 0.1534(2) 0.6087(2) 0.0281(11) Uani 1 1 d .
H30G H 0.3002 0.1337 0.6201 0.034 Uiso 1 1 calc R
C321 C 0.1771(4) 0.3136(2) 0.5283(2) 0.0245(10) Uani 1 1 d .
C322 C 0.2309(5) 0.3181(3) 0.4762(3) 0.0335(12) Uani 1 1 d .
H30A H 0.3005 0.2949 0.4786 0.040 Uiso 1 1 calc R
C323 C 0.1828(5) 0.3564(3) 0.4209(3) 0.0423(14) Uani 1 1 d .
H30E H 0.2194 0.3591 0.3857 0.051 Uiso 1 1 calc R
C324 C 0.0818(6) 0.3904(3) 0.4171(3) 0.0451(15) Uani 1 1 d .
H31D H 0.0499 0.4169 0.3796 0.054 Uiso 1 1 calc R
C325 C 0.0274(5) 0.3860(3) 0.4678(3) 0.0474(16) Uani 1 1 d .
H31H H -0.0421 0.4094 0.4648 0.057 Uiso 1 1 calc R
C326 C 0.0736(5) 0.3474(3) 0.5232(3) 0.0395(13) Uani 1 1 d .
H31A H 0.0349 0.3441 0.5576 0.047 Uiso 1 1 calc R
C331 C 0.1263(4) 0.2133(2) 0.6144(3) 0.0279(11) Uani 1 1 d .
C332 C 0.1326(5) 0.1871(3) 0.6768(3) 0.0390(13) Uani 1 1 d .
H31B H 0.1918 0.2009 0.7147 0.047 Uiso 1 1 calc R
C333 C 0.0531(6) 0.1409(3) 0.6843(4) 0.0535(18) Uani 1 1 d .
H31F H 0.0585 0.1232 0.7271 0.064 Uiso 1 1 calc R
C334 C -0.0343(6) 0.1209(3) 0.6287(5) 0.067(2) Uani 1 1 d .
H31C H -0.0893 0.0897 0.6334 0.080 Uiso 1 1 calc R
C335 C -0.0405(6) 0.1466(4) 0.5666(5) 0.069(2) Uani 1 1 d .
H31G H -0.0997 0.1326 0.5287 0.083 Uiso 1 1 calc R
C336 C 0.0383(5) 0.1927(3) 0.5587(3) 0.0460(15) Uani 1 1 d .
H31E H 0.0327 0.2102 0.5158 0.055 Uiso 1 1 calc R
C411 C 0.6738(4) 0.3984(2) 0.8677(2) 0.0251(10) Uani 1 1 d .
C412 C 0.6587(5) 0.4070(3) 0.9318(3) 0.0344(12) Uani 1 1 d .
H40B H 0.6139 0.3775 0.9492 0.041 Uiso 1 1 calc R
C413 C 0.7105(6) 0.4596(3) 0.9701(3) 0.0464(16) Uani 1 1 d .
H40E H 0.7012 0.4658 1.0137 0.056 Uiso 1 1 calc R
C414 C 0.7753(6) 0.5025(3) 0.9440(3) 0.0500(17) Uani 1 1 d .
H40F H 0.8110 0.5379 0.9700 0.060 Uiso 1 1 calc R
C415 C 0.7883(5) 0.4941(3) 0.8806(4) 0.0494(16) Uani 1 1 d .
H40G H 0.8327 0.5239 0.8633 0.059 Uiso 1 1 calc R
C416 C 0.7370(5) 0.4426(3) 0.8417(3) 0.0375(13) Uani 1 1 d .
H40D H 0.7451 0.4375 0.7977 0.045 Uiso 1 1 calc R
C421 C 0.6113(4) 0.2640(2) 0.8747(2) 0.0250(10) Uani 1 1 d .
C422 C 0.7170(5) 0.2497(3) 0.9229(3) 0.0349(12) Uani 1 1 d .
H40A H 0.7829 0.2766 0.9275 0.042 Uiso 1 1 calc R
C423 C 0.7253(6) 0.1966(3) 0.9638(3) 0.0438(15) Uani 1 1 d .
H40C H 0.7968 0.1869 0.9957 0.053 Uiso 1 1 calc R
C424 C 0.6290(6) 0.1580(3) 0.9577(3) 0.0494(16) Uani 1 1 d .
H41G H 0.6349 0.1218 0.9859 0.059 Uiso 1 1 calc R
C425 C 0.5243(6) 0.1712(3) 0.9113(3) 0.0476(16) Uani 1 1 d .
H41E H 0.4587 0.1444 0.9076 0.057 Uiso 1 1 calc R
C426 C 0.5156(5) 0.2248(3) 0.8694(3) 0.0364(13) Uani 1 1 d .
H41D H 0.4437 0.2341 0.8374 0.044 Uiso 1 1 calc R
C431 C 0.6864(4) 0.3093(2) 0.7587(2) 0.0234(10) Uani 1 1 d .
C432 C 0.6818(5) 0.3489(3) 0.7035(3) 0.0339(12) Uani 1 1 d .
H41B H 0.6323 0.3852 0.6959 0.041 Uiso 1 1 calc R
C433 C 0.7491(5) 0.3355(3) 0.6600(3) 0.0407(14) Uani 1 1 d .
H41H H 0.7472 0.3628 0.6233 0.049 Uiso 1 1 calc R
C434 C 0.8192(5) 0.2816(3) 0.6709(3) 0.0467(16) Uani 1 1 d .
H41A H 0.8666 0.2725 0.6418 0.056 Uiso 1 1 calc R
C435 C 0.8208(5) 0.2412(3) 0.7234(3) 0.0446(15) Uani 1 1 d .
H41F H 0.8670 0.2037 0.7291 0.053 Uiso 1 1 calc R
C436 C 0.7565(5) 0.2542(3) 0.7675(3) 0.0346(12) Uani 1 1 d .
H41C H 0.7592 0.2263 0.8038 0.041 Uiso 1 1 calc R

loop_
_atom_site_aniso_label
_atom_site_aniso_U_11
_atom_site_aniso_U_22
_atom_site_aniso_U_33
_atom_site_aniso_U_23
_atom_site_aniso_U_13
_atom_site_aniso_U_12
Ru1 0.01824(19) 0.01948(19) 0.01862(19) -0.00203(15) 0.00177(14) 0.00489(15)
Cl1 0.0278(7) 0.0542(9) 0.0414(8) -0.0016(7) -0.0022(6) 0.0177(6)
Cl2 0.0407(7) 0.0312(7) 0.0318(7) -0.0125(5) 0.0065(6) 0.0053(6)
Cl3 0.0543(9) 0.0342(8) 0.0556(9) 0.0024(7) 0.0133(8) -0.0003(7)
P1 0.0406(8) 0.0197(6) 0.0295(7) 0.0031(5) 0.0070(6) 0.0034(6)
P2 0.0310(7) 0.0403(8) 0.0280(7) 0.0040(6) 0.0093(6) 0.0012(6)
P3 0.0207(6) 0.0188(6) 0.0220(6) -0.0044(5) 0.0009(5) 0.0001(5)
P4 0.0171(6) 0.0213(6) 0.0194(6) -0.0006(5) 0.0023(5) 0.0028(5)
O1W 0.050(11) 0.066(13) 0.077(14) -0.011(11) 0.007(10) -0.008(10)
O2W 0.040(3) 0.053(3) 0.071(3) 0.022(2) -0.013(2) -0.010(2)
O3W 0.063(3) 0.068(3) 0.043(3) -0.010(2) 0.009(2) -0.004(2)
O4W 0.069(4) 0.124(5) 0.075(4) -0.001(4) 0.026(3) 0.020(4)
C1 0.023(2) 0.017(2) 0.017(2) -0.0043(17) -0.0028(18) -0.0013(18)
C2 0.026(2) 0.014(2) 0.020(2) -0.0043(17) 0.0058(19) -0.0009(18)
C3 0.021(2) 0.023(2) 0.023(2) -0.0001(19) 0.0049(19) 0.0075(19)
C4 0.016(2) 0.023(2) 0.018(2) 0.0028(18) 0.0020(18) 0.0021(18)
C5 0.018(2) 0.021(2) 0.018(2) 0.0001(18) -0.0010(18) 0.0015(18)
C21 0.061(4) 0.055(4) 0.028(3) 0.011(3) 0.007(3) 0.001(3)
C22 0.066(5) 0.106(7) 0.078(6) 0.035(5) 0.051(5) 0.026(5)
C23 0.102(6) 0.064(5) 0.048(4) 0.005(4) 0.014(4) -0.043(5)
C11 0.050(4) 0.037(3) 0.028(3) 0.008(2) 0.005(3) 0.001(3)
C12 0.094(6) 0.019(3) 0.055(4) 0.005(3) 0.018(4) 0.013(3)
C13 0.044(4) 0.052(4) 0.053(4) 0.012(3) 0.009(3) -0.017(3)
C311 0.025(2) 0.021(2) 0.024(2) -0.0039(19) 0.002(2) 0.003(2)
C312 0.033(3) 0.026(3) 0.030(3) -0.001(2) 0.005(2) 0.001(2)
C313 0.033(3) 0.044(3) 0.037(3) -0.002(3) 0.016(2) -0.003(3)
C314 0.033(3) 0.043(3) 0.042(3) 0.001(3) 0.009(3) 0.015(3)
C315 0.050(4) 0.025(3) 0.043(3) 0.007(2) 0.011(3) 0.014(3)
C316 0.035(3) 0.022(2) 0.027(3) 0.002(2) 0.007(2) 0.001(2)
C321 0.026(2) 0.017(2) 0.026(2) -0.0011(19) -0.002(2) -0.0016(19)
C322 0.031(3) 0.033(3) 0.034(3) -0.002(2) 0.004(2) 0.002(2)
C323 0.048(4) 0.043(3) 0.033(3) 0.004(3) 0.007(3) -0.004(3)
C324 0.051(4) 0.037(3) 0.038(3) 0.012(3) -0.003(3) 0.001(3)
C325 0.038(3) 0.050(4) 0.044(4) 0.005(3) -0.005(3) 0.016(3)
C326 0.037(3) 0.049(3) 0.029(3) 0.001(3) 0.004(2) 0.010(3)
C331 0.022(2) 0.021(2) 0.041(3) -0.008(2) 0.011(2) -0.001(2)
C332 0.044(3) 0.030(3) 0.048(3) -0.005(3) 0.021(3) -0.002(3)
C333 0.058(4) 0.034(3) 0.085(5) 0.002(3) 0.047(4) 0.002(3)
C334 0.044(4) 0.037(4) 0.128(8) -0.007(4) 0.041(5) -0.009(3)
C335 0.035(4) 0.051(4) 0.110(7) -0.017(4) 0.001(4) -0.016(3)
C336 0.036(3) 0.042(3) 0.055(4) -0.004(3) 0.004(3) -0.013(3)
C411 0.020(2) 0.025(2) 0.027(3) -0.006(2) 0.000(2) 0.003(2)
C412 0.040(3) 0.035(3) 0.026(3) 0.000(2) 0.005(2) 0.003(2)
C413 0.064(4) 0.038(3) 0.028(3) -0.012(3) -0.002(3) 0.013(3)
C414 0.048(4) 0.033(3) 0.059(4) -0.021(3) -0.003(3) 0.002(3)
C415 0.046(4) 0.033(3) 0.074(5) -0.016(3) 0.023(3) -0.015(3)
C416 0.035(3) 0.034(3) 0.046(3) -0.008(3) 0.016(3) -0.007(2)
C421 0.029(3) 0.024(2) 0.023(2) 0.004(2) 0.010(2) 0.009(2)
C422 0.036(3) 0.040(3) 0.028(3) 0.005(2) 0.008(2) 0.009(2)
C423 0.046(4) 0.053(4) 0.029(3) 0.009(3) 0.006(3) 0.023(3)
C424 0.071(5) 0.041(3) 0.044(4) 0.017(3) 0.030(3) 0.020(3)
C425 0.053(4) 0.037(3) 0.062(4) 0.010(3) 0.032(3) 0.003(3)
C426 0.033(3) 0.035(3) 0.043(3) 0.007(3) 0.015(3) 0.005(2)
C431 0.020(2) 0.028(2) 0.022(2) -0.0048(19) 0.0051(19) 0.000(2)
C432 0.038(3) 0.031(3) 0.033(3) 0.001(2) 0.010(2) 0.004(2)
C433 0.044(3) 0.050(4) 0.032(3) 0.001(3) 0.017(3) -0.006(3)
C434 0.035(3) 0.071(4) 0.044(4) -0.014(3) 0.028(3) -0.005(3)
C435 0.044(3) 0.048(4) 0.050(4) -0.003(3) 0.025(3) 0.015(3)
C436 0.032(3) 0.032(3) 0.043(3) 0.002(2) 0.014(3) 0.004(2)

loop_
_atom_type_symbol
_atom_type_description
_atom_type_scat_dispersion_real
_atom_type_scat_dispersion_imag
_atom_type_scat_source
C C 0.0033 0.0016 'International Tables Vol C Tables 4.2.6.8 and 6.1.1.4'
H H 0.0000 0.0000 'International Tables Vol C Tables 4.2.6.8 and 6.1.1.4'
P P 0.1023 0.0942 'International Tables Vol C Tables 4.2.6.8 and 6.1.1.4'
Cl Cl 0.1484 0.1585 'International Tables Vol C Tables 4.2.6.8 and 6.1.1.4'
Ru Ru -1.2594 0.8363 'International Tables Vol C Tables 4.2.6.8 and 6.1.1.4'
O O 0.0106 0.0060 'International Tables Vol C Tables 4.2.6.8 and 6.1.1.4'

loop_
_geom_angle_atom_site_label_1
_geom_angle_atom_site_label_2
_geom_angle_atom_site_label_3
_geom_angle
C5 Ru1 C1 90.09(19)
C5 Ru1 P2 93.08(14)
C1 Ru1 P2 98.22(14)
C5 Ru1 P1 94.26(14)
C1 Ru1 P1 93.55(14)
P2 Ru1 P1 166.11(5)
C5 Ru1 Cl2 88.80(14)
C1 Ru1 Cl2 178.78(14)
P2 Ru1 Cl2 81.32(5)
P1 Ru1 Cl2 87.06(5)
C5 Ru1 Cl1 178.66(15)
C1 Ru1 Cl1 89.62(14)
P2 Ru1 Cl1 88.26(5)
P1 Ru1 Cl1 84.45(5)
Cl2 Ru1 Cl1 91.49(5)
C13 P1 C11 104.3(3)
C13 P1 C12 103.0(3)
C11 P1 C12 103.5(3)
C13 P1 Ru1 115.8(2)
C11 P1 Ru1 114.86(19)
C12 P1 Ru1 113.9(2)
C22 P2 C23 103.8(4)
C22 P2 C21 103.3(4)
C23 P2 C21 102.1(3)
C22 P2 Ru1 115.3(3)
C23 P2 Ru1 115.7(2)
C21 P2 Ru1 114.9(2)
C2 P3 C311 109.3(2)
C2 P3 C331 110.0(2)
C311 P3 C331 107.3(2)
C2 P3 C321 112.3(2)
C311 P3 C321 111.0(2)
C331 P3 C321 106.8(2)
C4 P4 C431 109.9(2)
C4 P4 C421 111.3(2)
C431 P4 C421 108.2(2)
C4 P4 C411 110.8(2)
C431 P4 C411 109.3(2)
C421 P4 C411 107.3(2)
C2 C1 Ru1 129.5(3)
C3 C2 C1 122.9(4)
C3 C2 P3 117.9(3)
C1 C2 P3 119.2(3)
C2 C3 C4 123.6(4)
C5 C4 C3 123.9(4)
C5 C4 P4 119.8(3)
C3 C4 P4 116.3(3)
C4 C5 Ru1 129.5(3)
C316 C311 C312 119.8(5)
C316 C311 P3 120.1(4)
C312 C311 P3 120.0(4)
C313 C312 C311 119.5(5)
C312 C313 C314 120.9(5)
C315 C314 C313 119.9(5)
C314 C315 C316 120.5(5)
C315 C316 C311 119.5(5)
C322 C321 C326 118.9(5)
C322 C321 P3 122.3(4)
C326 C321 P3 118.7(4)
C323 C322 C321 120.2(5)
C324 C323 C322 120.3(6)
C325 C324 C323 120.1(5)
C324 C325 C326 120.5(6)
C325 C326 C321 119.9(6)
C332 C331 C336 119.1(5)
C332 C331 P3 120.2(4)
C336 C331 P3 120.4(4)
C331 C332 C333 120.9(6)
C332 C333 C334 119.6(7)
C335 C334 C333 119.7(6)
C334 C335 C336 121.0(7)
C335 C336 C331 119.7(7)
C416 C411 C412 120.3(5)
C416 C411 P4 120.6(4)
C412 C411 P4 119.0(4)
C411 C412 C413 119.3(6)
C414 C413 C412 119.7(6)
C415 C414 C413 120.5(5)
C414 C415 C416 120.7(6)
C415 C416 C411 119.4(6)
C426 C421 C422 118.9(5)
C426 C421 P4 120.9(4)
C422 C421 P4 120.1(4)
C423 C422 C421 120.4(6)
C424 C423 C422 119.8(5)
C423 C424 C425 120.9(6)
C424 C425 C426 119.6(6)
C421 C426 C425 120.3(5)
C432 C431 C436 118.8(5)
C432 C431 P4 119.7(4)
C436 C431 P4 121.5(4)
C433 C432 C431 120.5(5)
C432 C433 C434 119.2(5)
C435 C434 C433 120.6(5)
C436 C435 C434 121.0(6)
C435 C436 C431 119.8(5)

loop_
_geom_bond_atom_site_label_1
_geom_bond_atom_site_label_2
_geom_bond_distance
Ru1 C5 1.908(4)
Ru1 C1 1.913(4)
Ru1 P2 2.3604(15)
Ru1 P1 2.3768(15)
Ru1 Cl2 2.5205(13)
Ru1 Cl1 2.5519(14)
P1 C13 1.811(6)
P1 C11 1.813(5)
P1 C12 1.815(6)
P2 C22 1.799(7)
P2 C23 1.812(7)
P2 C21 1.817(6)
P3 C2 1.802(4)
P3 C311 1.804(5)
P3 C331 1.805(5)
P3 C321 1.807(5)
P4 C4 1.789(4)
P4 C431 1.796(5)
P4 C421 1.798(5)
P4 C411 1.809(5)
C1 C2 1.399(6)
C2 C3 1.388(6)
C3 C4 1.397(6)
C4 C5 1.381(6)
C311 C316 1.389(7)
C311 C312 1.390(7)
C312 C313 1.371(7)
C313 C314 1.375(8)
C314 C315 1.371(8)
C315 C316 1.383(7)
C321 C322 1.387(7)
C321 C326 1.387(7)
C322 C323 1.376(8)
C323 C324 1.368(9)
C324 C325 1.364(9)
C325 C326 1.380(8)
C331 C332 1.375(8)
C331 C336 1.387(8)
C332 C333 1.379(8)
C333 C334 1.380(11)
C334 C335 1.366(11)
C335 C336 1.374(9)
C411 C416 1.378(7)
C411 C412 1.387(7)
C412 C413 1.388(8)
C413 C414 1.374(9)
C414 C415 1.362(9)
C415 C416 1.376(8)
C421 C426 1.372(7)
C421 C422 1.399(7)
C422 C423 1.374(8)
C423 C424 1.368(9)
C424 C425 1.368(9)
C425 C426 1.395(8)
C431 C432 1.392(7)
C431 C436 1.396(7)
C432 C433 1.373(8)
C433 C434 1.375(9)
C434 C435 1.363(9)
C435 C436 1.355(8)
